data_7056999
loop_
_publ_author_name
'Wolf, Florian F.'
'Neud\"orfl, J\"org-M.'
'Goldfuss, Bernd'

_publ_section_title
;
 Hydrogen-bonding cyclodiphosphazanes: superior effects of
 3,5-(CF3)2-substitution in anion-recognition and counter-ion catalysis
;
_journal_issue 7
_journal_name_full 'New Journal of Chemistry'
_journal_page_first 4854
_journal_paper_doi 10.1039/C7NJ04660J
_journal_volume 42
_journal_year 2018
_chemical_formula_moiety 'C24 H26 F12 N4 P2 S2, 2(C20 H32 F6 N4 P2 S2)'
_chemical_formula_sum 'C32 H45 F12 N6 P3 S3'
_chemical_formula_weight 930.83
_space_group_crystal_system triclinic
_space_group_IT_number 2
_space_group_name_Hall '-P 1'
_space_group_name_H-M_alt 'P -1'
_symmetry_space_group_name_Hall '-P 1'
_symmetry_space_group_name_H-M 'P -1'
_atom_sites_solution_hydrogens mixed
_audit_creation_method SHELXL-2014/7
_audit_update_record
;
2017-07-14 deposited with the CCDC.
2018-02-07 downloaded from the CCDC.
;
_cell_angle_alpha 78.106(9)
_cell_angle_beta 79.722(19)
_cell_angle_gamma 75.226(15)
_cell_formula_units_Z 2
_cell_length_a 11.177(2)
_cell_length_b 13.8549(18)
_cell_length_c 14.3529(16)
_cell_measurement_temperature 100(2)
_cell_volume 2084.3(5)
_computing_cell_refinement 'Bruker APEX 3'
_computing_data_collection 'Bruker APEX 3'
_computing_data_reduction 'Bruker APEX 3'
_computing_molecular_graphics 'SCHAKAL99 (E. Keller 1999)'
_computing_publication_material 'PLATON (A. L. Spek 1980-2015)'
_computing_structure_refinement
;
SHELXL-2014/7 (Sheldrick, 2014)
SHELXLE (C. B. Huebschle 2016)'
;
_computing_structure_solution 'SHELXT  (Sheldrick, 2015)'
_diffrn_ambient_temperature 100(2)
_diffrn_measured_fraction_theta_full 0.988
_diffrn_measured_fraction_theta_max 0.983
_diffrn_measurement_device_type 'Bruker D8'
_diffrn_measurement_method 'phi / omega scans'
_diffrn_radiation_type CuK\a
_diffrn_radiation_wavelength 1.54178
_diffrn_reflns_av_R_equivalents 0.0264
_diffrn_reflns_av_unetI/netI 0.0203
_diffrn_reflns_Laue_measured_fraction_full 0.988
_diffrn_reflns_Laue_measured_fraction_max 0.983
_diffrn_reflns_limit_h_max 13
_diffrn_reflns_limit_h_min -13
_diffrn_reflns_limit_k_max 17
_diffrn_reflns_limit_k_min -17
_diffrn_reflns_limit_l_max 17
_diffrn_reflns_limit_l_min -17
_diffrn_reflns_number 43520
_diffrn_reflns_point_group_measured_fraction_full 0.988
_diffrn_reflns_point_group_measured_fraction_max 0.983
_diffrn_reflns_theta_full 67.679
_diffrn_reflns_theta_max 72.237
_diffrn_reflns_theta_min 3.175
_diffrn_source 'micro focus'
_exptl_absorpt_coefficient_mu 3.499
_exptl_absorpt_correction_T_max 0.7536
_exptl_absorpt_correction_T_min 0.5635
_exptl_absorpt_correction_type multi-scan
_exptl_absorpt_process_details 'Bruker SADABS'
_exptl_crystal_colour colourless
_exptl_crystal_density_diffrn 1.483
_exptl_crystal_description prism
_exptl_crystal_F_000 960
_exptl_crystal_size_max 0.250
_exptl_crystal_size_mid 0.150
_exptl_crystal_size_min 0.100
_refine_diff_density_max 0.536
_refine_diff_density_min -0.525
_refine_diff_density_rms 0.059
_refine_ls_extinction_method none
_refine_ls_goodness_of_fit_ref 1.068
_refine_ls_hydrogen_treatment mixed
_refine_ls_matrix_type full
_refine_ls_number_parameters 556
_refine_ls_number_reflns 8088
_refine_ls_number_restraints 0
_refine_ls_restrained_S_all 1.068
_refine_ls_R_factor_all 0.0321
_refine_ls_R_factor_gt 0.0311
_refine_ls_shift/su_max 0.001
_refine_ls_shift/su_mean 0.000
_refine_ls_structure_factor_coef Fsqd
_refine_ls_weighting_details 'w=1/[\s^2^(Fo^2^)+(0.0162P)^2^+2.9836P] where P=(Fo^2^+2Fc^2^)/3'
_refine_ls_weighting_scheme calc
_refine_ls_wR_factor_gt 0.0757
_refine_ls_wR_factor_ref 0.0762
_reflns_Friedel_coverage 0.000
_reflns_number_gt 7794
_reflns_number_total 8088
_reflns_threshold_expression 'I > 2\s(I)'
_cod_data_source_file c7nj04660j2.cif
_cod_data_source_block fw_mjo4d
_cod_depositor_comments 'Adding full bibliography for 7056994--7056999.cif.'
_cod_original_cell_volume 2084.4(6)
_cod_database_code 7056999
_shelx_shelxl_version_number 2014/7
_shelx_space_group_comment
;
The symmetry employed for this shelxl refinement is uniquely defined
by the following loop, which should always be used as a source of
symmetry information in preference to the above space-group names.
They are only intended as comments.
;
_shelx_estimated_absorpt_t_min 0.475
_shelx_estimated_absorpt_t_max 0.721

loop_
_space_group_symop_operation_xyz
'x, y, z'
'-x, -y, -z'

loop_
_atom_site_label
_atom_site_type_symbol
_atom_site_fract_x
_atom_site_fract_y
_atom_site_fract_z
_atom_site_U_iso_or_equiv
_atom_site_adp_type
_atom_site_occupancy
_atom_site_site_symmetry_order
_atom_site_calc_flag
_atom_site_refinement_flags_posn
_atom_site_refinement_flags_adp
_atom_site_refinement_flags_occupancy
S001 S 0.07632(4) 0.40072(3) 0.39032(3) 0.01394(9) Uani 1 1 d . . .
H1X H 0.284(2) 0.1145(19) 0.1725(17) 0.026(6) Uiso 1 1 d . . .
S005 S 0.61685(4) 0.47112(3) 0.67361(3) 0.01462(9) Uani 1 1 d . . .
S006 S -0.04121(4) 0.12296(3) 0.28732(3) 0.01728(10) Uani 1 1 d . . .
P002 P 0.17703(4) 0.29941(3) 0.31590(3) 0.00962(9) Uani 1 1 d . . .
H2X H 0.324(2) 0.376(2) 0.2992(17) 0.026(6) Uiso 1 1 d . . .
P003 P 0.58553(4) 0.50993(3) 0.54096(3) 0.00922(9) Uani 1 1 d . . .
H3X H 0.747(2) 0.5604(19) 0.5129(18) 0.026(7) Uiso 1 1 d . . .
P004 P 0.11750(4) 0.16022(3) 0.25921(3) 0.01062(9) Uani 1 1 d . . .
F4 F 1.06122(12) 0.70282(13) 0.31476(9) 0.0420(4) Uani 1 1 d . . .
F1X F 0.7667(5) 0.3538(5) 0.0421(4) 0.0513(18) Uani 0.4 1 d . . P
F1Y F 0.6699(4) 0.4342(3) 0.0602(3) 0.0768(12) Uani 0.6 1 d . . P
F2X F 0.6860(5) 0.3051(3) -0.0572(3) 0.0406(12) Uani 0.4 1 d . . P
F2Y F 0.6315(4) 0.3664(5) -0.0472(3) 0.093(2) Uani 0.6 1 d . . P
F3X F 0.5966(4) 0.4414(3) -0.0001(3) 0.0372(8) Uani 0.4 1 d . . P
F3Y F 0.7937(3) 0.3054(3) 0.0220(3) 0.0559(12) Uani 0.6 1 d . . P
F1 F 0.47424(10) 0.73495(10) 0.18855(8) 0.0300(3) Uani 1 1 d . . .
F2 F 0.59928(14) 0.61961(11) 0.11715(10) 0.0391(3) Uani 1 1 d . . .
F3 F 0.61796(12) 0.77380(11) 0.07688(9) 0.0359(3) Uani 1 1 d . . .
F5 F 1.06780(15) 0.67369(19) 0.17522(13) 0.0777(7) Uani 1 1 d . . .
F6 F 0.97911(16) 0.81807(14) 0.20871(18) 0.0863(8) Uani 1 1 d . . .
F7 F 0.55392(11) -0.04004(9) 0.27893(10) 0.0339(3) Uani 1 1 d . . .
F8 F 0.67514(16) -0.03363(10) 0.14554(9) 0.0464(4) Uani 1 1 d . . .
F9 F 0.73203(12) -0.00647(10) 0.27086(10) 0.0394(3) Uani 1 1 d . . .
N00E N 0.44443(13) 0.57701(10) 0.51269(10) 0.0103(3) Uani 1 1 d . . .
N00F N 0.31950(13) 0.32019(12) 0.28987(10) 0.0130(3) Uani 1 1 d . . .
N00G N 0.70091(14) 0.56185(11) 0.48114(11) 0.0130(3) Uani 1 1 d . . .
N00H N 0.18365(13) 0.17553(10) 0.35283(10) 0.0104(3) Uani 1 1 d . . .
N00I N 0.12780(13) 0.28207(11) 0.21830(10) 0.0115(3) Uani 1 1 d . . .
N00J N 0.22147(14) 0.09254(12) 0.18856(11) 0.0146(3) Uani 1 1 d . . .
C1 C 0.36241(16) 0.67088(13) 0.54491(13) 0.0157(4) Uani 1 1 d . . .
C2 C 0.26513(19) 0.71666(15) 0.47662(17) 0.0267(5) Uani 1 1 d . . .
H2A H 0.3071 0.7305 0.4109 0.040 Uiso 1 1 calc R U .
H2B H 0.2131 0.7800 0.4953 0.040 Uiso 1 1 calc R U .
H2C H 0.2126 0.6690 0.4797 0.040 Uiso 1 1 calc R U .
C3 C 0.2994(2) 0.64426(17) 0.64728(16) 0.0324(5) Uani 1 1 d . . .
H3A H 0.2490 0.7062 0.6697 0.049 Uiso 1 1 calc R U .
H3B H 0.3632 0.6113 0.6896 0.049 Uiso 1 1 calc R U .
H3C H 0.2454 0.5982 0.6483 0.049 Uiso 1 1 calc R U .
C4 C 0.44466(18) 0.74444(14) 0.54083(15) 0.0205(4) Uani 1 1 d . . .
H4A H 0.4827 0.7619 0.4744 0.031 Uiso 1 1 calc R U .
H4B H 0.5104 0.7127 0.5817 0.031 Uiso 1 1 calc R U .
H4C H 0.3938 0.8060 0.5637 0.031 Uiso 1 1 calc R U .
C5 C 0.72771(16) 0.61049(12) 0.38650(12) 0.0121(3) Uani 1 1 d . . .
C6 C 0.64655(16) 0.63321(13) 0.31796(13) 0.0146(3) Uani 1 1 d . . .
H6 H 0.5683 0.6146 0.3337 0.017 Uiso 1 1 calc R U .
C7 C 0.68049(17) 0.68354(13) 0.22596(13) 0.0152(3) Uani 1 1 d . . .
C8 C 0.79268(17) 0.71255(14) 0.20107(13) 0.0164(4) Uani 1 1 d . . .
H8 H 0.8143 0.7475 0.1385 0.020 Uiso 1 1 calc R U .
C9 C 0.87347(16) 0.68928(14) 0.26997(13) 0.0156(4) Uani 1 1 d . . .
C10 C 0.84287(16) 0.63857(13) 0.36143(12) 0.0135(3) Uani 1 1 d . . .
H10 H 0.8998 0.6228 0.4072 0.016 Uiso 1 1 calc R U .
C11 C 0.59308(18) 0.70294(16) 0.15268(14) 0.0221(4) Uani 1 1 d . . .
C12 C 0.99548(19) 0.72072(17) 0.24300(14) 0.0241(4) Uani 1 1 d . . .
C13 C 0.19001(16) 0.11605(13) 0.45260(12) 0.0135(3) Uani 1 1 d . . .
C14 C 0.23200(18) 0.00402(14) 0.44524(13) 0.0191(4) Uani 1 1 d . . .
H14A H 0.1718 -0.0150 0.4146 0.029 Uiso 1 1 calc R U .
H14B H 0.2369 -0.0362 0.5097 0.029 Uiso 1 1 calc R U .
H14C H 0.3143 -0.0088 0.4066 0.029 Uiso 1 1 calc R U .
C15 C 0.06230(17) 0.13650(15) 0.51384(13) 0.0197(4) Uani 1 1 d . . .
H15A H 0.0354 0.2088 0.5178 0.029 Uiso 1 1 calc R U .
H15B H 0.0682 0.0970 0.5785 0.029 Uiso 1 1 calc R U .
H15C H 0.0014 0.1169 0.4844 0.029 Uiso 1 1 calc R U .
C16 C 0.28543(18) 0.14775(15) 0.49708(13) 0.0185(4) Uani 1 1 d . . .
H16A H 0.3679 0.1312 0.4593 0.028 Uiso 1 1 calc R U .
H16B H 0.2889 0.1115 0.5632 0.028 Uiso 1 1 calc R U .
H16C H 0.2607 0.2209 0.4972 0.028 Uiso 1 1 calc R U .
C17 C -0.05723(18) 0.41242(15) 0.16963(13) 0.0207(4) Uani 1 1 d . . .
H17A H -0.0906 0.4621 0.1159 0.031 Uiso 1 1 calc R U .
H17B H -0.0576 0.4471 0.2227 0.031 Uiso 1 1 calc R U .
H17C H -0.1092 0.3627 0.1912 0.031 Uiso 1 1 calc R U .
C18 C 0.07606(16) 0.35857(13) 0.13705(12) 0.0147(3) Uani 1 1 d . . .
C19 C 0.07835(19) 0.30362(16) 0.05482(13) 0.0226(4) Uani 1 1 d . . .
H19A H 0.0472 0.3529 0.0001 0.034 Uiso 1 1 calc R U .
H19B H 0.0252 0.2547 0.0759 0.034 Uiso 1 1 calc R U .
H19C H 0.1641 0.2679 0.0356 0.034 Uiso 1 1 calc R U .
C20 C 0.1598(2) 0.43426(16) 0.10529(14) 0.0252(4) Uani 1 1 d . . .
H20A H 0.2449 0.3985 0.0842 0.038 Uiso 1 1 calc R U .
H20B H 0.1605 0.4674 0.1593 0.038 Uiso 1 1 calc R U .
H20C H 0.1277 0.4854 0.0520 0.038 Uiso 1 1 calc R U .
C21 C 0.22609(17) -0.00018(14) 0.14812(13) 0.0177(4) Uani 1 1 d . . .
C22 C 0.2157(2) -0.08980(15) 0.22843(15) 0.0247(4) Uani 1 1 d . . .
H22A H 0.2227 -0.1502 0.2006 0.037 Uiso 1 1 calc R U .
H22B H 0.1347 -0.0750 0.2685 0.037 Uiso 1 1 calc R U .
H22C H 0.2829 -0.1019 0.2678 0.037 Uiso 1 1 calc R U .
C23 C 0.1249(2) 0.01926(17) 0.08308(16) 0.0292(5) Uani 1 1 d . . .
H23A H 0.1362 0.0750 0.0303 0.044 Uiso 1 1 calc R U .
H23B H 0.0425 0.0373 0.1205 0.044 Uiso 1 1 calc R U .
H23C H 0.1312 -0.0420 0.0568 0.044 Uiso 1 1 calc R U .
C24 C 0.35472(18) -0.02158(15) 0.08814(14) 0.0218(4) Uani 1 1 d . . .
H24A H 0.3638 -0.0808 0.0579 0.033 Uiso 1 1 calc R U .
H24B H 0.4197 -0.0350 0.1298 0.033 Uiso 1 1 calc R U .
H24C H 0.3630 0.0373 0.0383 0.033 Uiso 1 1 calc R U .
C25 C 0.42458(16) 0.27108(14) 0.23204(12) 0.0132(3) Uani 1 1 d . . .
C26 C 0.46961(16) 0.16646(14) 0.25047(12) 0.0142(3) Uani 1 1 d . . .
H26 H 0.4255 0.1257 0.2989 0.017 Uiso 1 1 calc R U .
C27 C 0.57933(16) 0.12187(14) 0.19775(13) 0.0160(4) Uani 1 1 d . . .
C28 C 0.64512(17) 0.17968(15) 0.12619(13) 0.0205(4) Uani 1 1 d . . .
H28 H 0.7204 0.1488 0.0908 0.025 Uiso 1 1 calc R U .
C29 C 0.59837(18) 0.28339(15) 0.10754(13) 0.0206(4) Uani 1 1 d . . .
C30 C 0.48930(17) 0.32971(14) 0.15964(13) 0.0168(4) Uani 1 1 d . . .
H30 H 0.4589 0.4010 0.1460 0.020 Uiso 1 1 calc R U .
C31 C 0.6678(2) 0.34653(17) 0.02898(16) 0.0311(5) Uani 1 1 d . . .
C32 C 0.63457(18) 0.01093(15) 0.22320(14) 0.0219(4) Uani 1 1 d . . .

loop_
_atom_site_aniso_label
_atom_site_aniso_U_11
_atom_site_aniso_U_22
_atom_site_aniso_U_33
_atom_site_aniso_U_23
_atom_site_aniso_U_13
_atom_site_aniso_U_12
S001 0.0144(2) 0.0126(2) 0.0139(2) -0.00392(15) -0.00169(15) -0.00037(16)
S005 0.0182(2) 0.0153(2) 0.01194(19) 0.00154(15) -0.00494(15) -0.00763(16)
S006 0.01088(19) 0.0180(2) 0.0243(2) -0.00508(17) -0.00054(16) -0.00566(16)
P002 0.01080(19) 0.0089(2) 0.00857(19) -0.00003(15) -0.00147(15) -0.00228(15)
P003 0.00798(19) 0.0085(2) 0.01094(19) -0.00100(15) -0.00144(15) -0.00180(15)
P004 0.01000(19) 0.0109(2) 0.0110(2) -0.00146(15) -0.00123(15) -0.00292(16)
F4 0.0263(7) 0.0787(11) 0.0283(7) 0.0001(7) -0.0033(5) -0.0322(7)
F1X 0.035(3) 0.082(5) 0.045(3) 0.031(3) -0.026(3) -0.047(3)
F1Y 0.094(3) 0.0523(19) 0.082(2) -0.0245(17) 0.055(2) -0.049(2)
F2X 0.058(3) 0.047(2) 0.0173(18) -0.0087(18) 0.0155(18) -0.025(2)
F2Y 0.078(3) 0.182(5) 0.035(2) 0.061(3) -0.038(2) -0.099(3)
F3X 0.043(2) 0.0250(18) 0.0295(19) 0.0089(15) 0.0165(16) -0.0075(15)
F3Y 0.0211(14) 0.065(3) 0.061(2) 0.0190(19) 0.0133(13) -0.0099(17)
F1 0.0156(5) 0.0431(7) 0.0251(6) 0.0068(5) -0.0053(5) -0.0038(5)
F2 0.0475(8) 0.0423(8) 0.0354(7) -0.0147(6) -0.0222(6) -0.0061(6)
F3 0.0287(6) 0.0520(8) 0.0209(6) 0.0177(6) -0.0074(5) -0.0143(6)
F5 0.0395(9) 0.159(2) 0.0615(11) -0.0730(13) 0.0379(8) -0.0591(11)
F6 0.0477(10) 0.0518(11) 0.156(2) 0.0513(12) -0.0417(12) -0.0402(9)
F7 0.0259(6) 0.0173(6) 0.0516(8) -0.0001(5) 0.0028(6) -0.0027(5)
F8 0.0729(11) 0.0259(7) 0.0253(7) -0.0092(5) -0.0005(7) 0.0157(7)
F9 0.0285(7) 0.0376(8) 0.0477(8) 0.0118(6) -0.0208(6) -0.0043(6)
N00E 0.0080(6) 0.0085(7) 0.0141(7) -0.0029(5) -0.0019(5) -0.0005(5)
N00F 0.0132(7) 0.0114(7) 0.0156(7) -0.0039(6) -0.0001(6) -0.0047(6)
N00G 0.0098(7) 0.0168(8) 0.0131(7) 0.0003(6) -0.0038(6) -0.0048(6)
N00H 0.0129(7) 0.0093(7) 0.0091(6) 0.0005(5) -0.0023(5) -0.0036(5)
N00I 0.0141(7) 0.0108(7) 0.0095(7) 0.0002(5) -0.0033(5) -0.0031(6)
N00J 0.0126(7) 0.0155(8) 0.0178(8) -0.0071(6) 0.0017(6) -0.0060(6)
C1 0.0129(8) 0.0102(8) 0.0228(9) -0.0059(7) -0.0011(7) 0.0012(7)
C2 0.0184(9) 0.0138(9) 0.0491(13) -0.0108(9) -0.0155(9) 0.0061(8)
C3 0.0350(12) 0.0204(11) 0.0326(12) -0.0098(9) 0.0149(9) 0.0010(9)
C4 0.0211(9) 0.0108(9) 0.0315(10) -0.0064(7) -0.0104(8) 0.0000(7)
C5 0.0126(8) 0.0079(8) 0.0152(8) -0.0031(6) -0.0004(6) -0.0014(6)
C6 0.0126(8) 0.0147(9) 0.0161(8) -0.0011(7) -0.0009(6) -0.0042(7)
C7 0.0156(8) 0.0135(9) 0.0150(8) -0.0023(7) -0.0014(7) -0.0015(7)
C8 0.0193(9) 0.0163(9) 0.0123(8) -0.0017(7) 0.0028(7) -0.0055(7)
C9 0.0143(8) 0.0162(9) 0.0170(9) -0.0057(7) 0.0026(7) -0.0054(7)
C10 0.0122(8) 0.0141(8) 0.0144(8) -0.0043(6) -0.0003(6) -0.0031(7)
C11 0.0192(9) 0.0281(11) 0.0168(9) 0.0021(8) -0.0021(7) -0.0063(8)
C12 0.0221(10) 0.0341(12) 0.0180(9) -0.0013(8) 0.0017(8) -0.0153(9)
C13 0.0156(8) 0.0130(8) 0.0096(8) 0.0027(6) -0.0014(6) -0.0027(7)
C14 0.0216(9) 0.0133(9) 0.0187(9) 0.0030(7) -0.0022(7) -0.0021(7)
C15 0.0191(9) 0.0207(10) 0.0139(8) 0.0025(7) 0.0032(7) -0.0030(7)
C16 0.0219(9) 0.0208(10) 0.0122(8) 0.0007(7) -0.0062(7) -0.0035(8)
C17 0.0201(9) 0.0227(10) 0.0151(9) 0.0002(7) -0.0054(7) 0.0023(8)
C18 0.0160(8) 0.0159(9) 0.0099(8) 0.0032(6) -0.0038(6) -0.0025(7)
C19 0.0255(10) 0.0285(11) 0.0119(8) -0.0031(7) -0.0073(7) 0.0002(8)
C20 0.0287(11) 0.0245(11) 0.0208(10) 0.0117(8) -0.0084(8) -0.0122(9)
C21 0.0181(9) 0.0170(9) 0.0206(9) -0.0099(7) -0.0018(7) -0.0036(7)
C22 0.0274(10) 0.0184(10) 0.0297(11) -0.0078(8) 0.0030(8) -0.0095(8)
C23 0.0266(11) 0.0339(12) 0.0332(11) -0.0204(9) -0.0103(9) -0.0019(9)
C24 0.0229(10) 0.0214(10) 0.0211(9) -0.0099(8) 0.0019(8) -0.0033(8)
C25 0.0109(8) 0.0185(9) 0.0120(8) -0.0040(7) -0.0023(6) -0.0049(7)
C26 0.0133(8) 0.0175(9) 0.0123(8) -0.0021(7) -0.0019(6) -0.0048(7)
C27 0.0140(8) 0.0191(9) 0.0156(8) -0.0053(7) -0.0029(7) -0.0026(7)
C28 0.0151(9) 0.0280(11) 0.0182(9) -0.0070(8) 0.0020(7) -0.0049(8)
C29 0.0189(9) 0.0267(10) 0.0172(9) -0.0036(8) 0.0034(7) -0.0110(8)
C30 0.0168(9) 0.0171(9) 0.0172(9) -0.0025(7) -0.0006(7) -0.0066(7)
C31 0.0252(11) 0.0314(12) 0.0318(12) -0.0016(9) 0.0109(9) -0.0104(9)
C32 0.0185(9) 0.0247(10) 0.0188(9) -0.0039(8) -0.0013(7) 0.0010(8)

loop_
_atom_type_symbol
_atom_type_description
_atom_type_scat_dispersion_real
_atom_type_scat_dispersion_imag
_atom_type_scat_source
C C 0.0181 0.0091 'International Tables Vol C Tables 4.2.6.8 and 6.1.1.4'
H H 0.0000 0.0000 'International Tables Vol C Tables 4.2.6.8 and 6.1.1.4'
N N 0.0311 0.0180 'International Tables Vol C Tables 4.2.6.8 and 6.1.1.4'
F F 0.0727 0.0534 'International Tables Vol C Tables 4.2.6.8 and 6.1.1.4'
P P 0.2955 0.4335 'International Tables Vol C Tables 4.2.6.8 and 6.1.1.4'
S S 0.3331 0.5567 'International Tables Vol C Tables 4.2.6.8 and 6.1.1.4'

loop_
_geom_angle_atom_site_label_1
_geom_angle_atom_site_label_2
_geom_angle_atom_site_label_3
_geom_angle
_geom_angle_site_symmetry_1
_geom_angle_site_symmetry_3
N00F P002 N00I 110.85(8) . .
N00F P002 N00H 110.20(8) . .
N00I P002 N00H 84.60(7) . .
N00F P002 S001 107.53(6) . .
N00I P002 S001 120.00(6) . .
N00H P002 S001 122.05(5) . .
N00F P002 P004 122.43(6) . .
N00I P002 P004 42.09(5) . .
N00H P002 P004 42.84(5) . .
S001 P002 P004 130.02(3) . .
N00G P003 N00E 113.72(8) . 2_666
N00G P003 N00E 112.70(8) . .
N00E P003 N00E 83.52(7) 2_666 .
N00G P003 S005 106.67(6) . .
N00E P003 S005 118.28(5) 2_666 .
N00E P003 S005 120.87(6) . .
N00G P003 P003 121.90(6) . 2_666
N00E P003 P003 41.78(5) 2_666 2_666
N00E P003 P003 41.74(5) . 2_666
S005 P003 P003 131.42(3) . 2_666
N00J P004 N00I 105.98(8) . .
N00J P004 N00H 110.32(8) . .
N00I P004 N00H 82.68(7) . .
N00J P004 S006 114.03(6) . .
N00I P004 S006 121.29(6) . .
N00H P004 S006 118.36(5) . .
N00J P004 P002 118.48(6) . .
N00I P004 P002 41.45(5) . .
N00H P004 P002 41.55(5) . .
S006 P004 P002 127.49(3) . .
F3Y F1X C31 86.9(7) . .
F3Y F1X F1Y 151.5(8) . .
C31 F1X F1Y 65.1(3) . .
F3X F1Y F1X 104.9(3) . .
F3X F1Y C31 62.3(2) . .
F1X F1Y C31 50.9(2) . .
F2Y F2X C31 55.8(3) . .
F2X F2Y C31 83.9(4) . .
F2X F2Y F3X 149.2(6) . .
C31 F2Y F3X 67.1(3) . .
F1Y F3X F2Y 111.4(3) . .
F1Y F3X C31 63.1(3) . .
F2Y F3X C31 52.7(2) . .
F1X F3Y C31 59.7(5) . .
C1 N00E P003 131.50(11) . 2_666
C1 N00E P003 130.69(12) . .
P003 N00E P003 96.47(7) 2_666 .
C25 N00F P002 129.25(12) . .
C25 N00F H2X 114.6(17) . .
P002 N00F H2X 113.8(17) . .
C5 N00G P003 134.72(13) . .
C5 N00G H3X 113.8(19) . .
P003 N00G H3X 111.4(19) . .
C13 N00H P002 128.36(11) . .
C13 N00H P004 130.97(11) . .
P002 N00H P004 95.61(7) . .
C18 N00I P002 129.56(12) . .
C18 N00I P004 131.87(12) . .
P002 N00I P004 96.47(7) . .
C21 N00J P004 134.20(13) . .
C21 N00J H1X 114.1(18) . .
P004 N00J H1X 111.7(18) . .
N00E C1 C2 108.66(15) . .
N00E C1 C4 107.61(14) . .
C2 C1 C4 109.98(15) . .
N00E C1 C3 109.41(15) . .
C2 C1 C3 110.53(17) . .
C4 C1 C3 110.58(17) . .
C1 C2 H2A 109.5 . .
C1 C2 H2B 109.5 . .
H2A C2 H2B 109.5 . .
C1 C2 H2C 109.5 . .
H2A C2 H2C 109.5 . .
H2B C2 H2C 109.5 . .
C1 C3 H3A 109.5 . .
C1 C3 H3B 109.5 . .
H3A C3 H3B 109.5 . .
C1 C3 H3C 109.5 . .
H3A C3 H3C 109.5 . .
H3B C3 H3C 109.5 . .
C1 C4 H4A 109.5 . .
C1 C4 H4B 109.5 . .
H4A C4 H4B 109.5 . .
C1 C4 H4C 109.5 . .
H4A C4 H4C 109.5 . .
H4B C4 H4C 109.5 . .
C6 C5 N00G 123.85(15) . .
C6 C5 C10 119.04(16) . .
N00G C5 C10 117.10(15) . .
C5 C6 C7 119.74(16) . .
C5 C6 H6 120.1 . .
C7 C6 H6 120.1 . .
C8 C7 C6 121.62(17) . .
C8 C7 C11 120.06(16) . .
C6 C7 C11 118.29(16) . .
C7 C8 C9 118.27(16) . .
C7 C8 H8 120.9 . .
C9 C8 H8 120.9 . .
C10 C9 C8 121.38(16) . .
C10 C9 C12 120.30(16) . .
C8 C9 C12 118.32(16) . .
C9 C10 C5 119.94(16) . .
C9 C10 H10 120.0 . .
C5 C10 H10 120.0 . .
F1 C11 F2 106.62(16) . .
F1 C11 F3 106.41(16) . .
F2 C11 F3 106.36(16) . .
F1 C11 C7 112.53(16) . .
F2 C11 C7 111.92(16) . .
F3 C11 C7 112.56(16) . .
F6 C12 F4 106.72(19) . .
F6 C12 F5 106.2(2) . .
F4 C12 F5 106.30(19) . .
F6 C12 C9 111.40(18) . .
F4 C12 C9 114.01(16) . .
F5 C12 C9 111.72(17) . .
N00H C13 C14 108.17(14) . .
N00H C13 C16 108.13(13) . .
C14 C13 C16 110.06(15) . .
N00H C13 C15 110.64(14) . .
C14 C13 C15 109.84(15) . .
C16 C13 C15 109.97(15) . .
C13 C14 H14A 109.5 . .
C13 C14 H14B 109.5 . .
H14A C14 H14B 109.5 . .
C13 C14 H14C 109.5 . .
H14A C14 H14C 109.5 . .
H14B C14 H14C 109.5 . .
C13 C15 H15A 109.5 . .
C13 C15 H15B 109.5 . .
H15A C15 H15B 109.5 . .
C13 C15 H15C 109.5 . .
H15A C15 H15C 109.5 . .
H15B C15 H15C 109.5 . .
C13 C16 H16A 109.5 . .
C13 C16 H16B 109.5 . .
H16A C16 H16B 109.5 . .
C13 C16 H16C 109.5 . .
H16A C16 H16C 109.5 . .
H16B C16 H16C 109.5 . .
C18 C17 H17A 109.5 . .
C18 C17 H17B 109.5 . .
H17A C17 H17B 109.5 . .
C18 C17 H17C 109.5 . .
H17A C17 H17C 109.5 . .
H17B C17 H17C 109.5 . .
N00I C18 C19 108.29(14) . .
N00I C18 C17 109.98(14) . .
C19 C18 C17 110.22(15) . .
N00I C18 C20 107.86(14) . .
C19 C18 C20 109.93(16) . .
C17 C18 C20 110.49(16) . .
C18 C19 H19A 109.5 . .
C18 C19 H19B 109.5 . .
H19A C19 H19B 109.5 . .
C18 C19 H19C 109.5 . .
H19A C19 H19C 109.5 . .
H19B C19 H19C 109.5 . .
C18 C20 H20A 109.5 . .
C18 C20 H20B 109.5 . .
H20A C20 H20B 109.5 . .
C18 C20 H20C 109.5 . .
H20A C20 H20C 109.5 . .
H20B C20 H20C 109.5 . .
N00J C21 C22 110.70(15) . .
N00J C21 C23 111.33(16) . .
C22 C21 C23 111.10(17) . .
N00J C21 C24 104.79(14) . .
C22 C21 C24 109.40(16) . .
C23 C21 C24 109.32(16) . .
C21 C22 H22A 109.5 . .
C21 C22 H22B 109.5 . .
H22A C22 H22B 109.5 . .
C21 C22 H22C 109.5 . .
H22A C22 H22C 109.5 . .
H22B C22 H22C 109.5 . .
C21 C23 H23A 109.5 . .
C21 C23 H23B 109.5 . .
H23A C23 H23B 109.5 . .
C21 C23 H23C 109.5 . .
H23A C23 H23C 109.5 . .
H23B C23 H23C 109.5 . .
C21 C24 H24A 109.5 . .
C21 C24 H24B 109.5 . .
H24A C24 H24B 109.5 . .
C21 C24 H24C 109.5 . .
H24A C24 H24C 109.5 . .
H24B C24 H24C 109.5 . .
C26 C25 C30 119.45(16) . .
C26 C25 N00F 121.37(15) . .
C30 C25 N00F 119.01(16) . .
C27 C26 C25 119.78(16) . .
C27 C26 H26 120.1 . .
C25 C26 H26 120.1 . .
C28 C27 C26 121.21(17) . .
C28 C27 C32 118.55(17) . .
C26 C27 C32 120.04(16) . .
C29 C28 C27 118.46(17) . .
C29 C28 H28 120.8 . .
C27 C28 H28 120.8 . .
C28 C29 C30 121.36(17) . .
C28 C29 C31 118.88(18) . .
C30 C29 C31 119.76(18) . .
C29 C30 C25 119.73(17) . .
C29 C30 H30 120.1 . .
C25 C30 H30 120.1 . .
F1X C31 F2Y 124.6(4) . .
F1X C31 F3Y 33.4(3) . .
F2Y C31 F3Y 111.8(4) . .
F1X C31 F3X 109.4(4) . .
F2Y C31 F3X 60.1(4) . .
F3Y C31 F3X 133.9(3) . .
F1X C31 F1Y 64.0(4) . .
F2Y C31 F1Y 110.4(4) . .
F3Y C31 F1Y 97.2(3) . .
F3X C31 F1Y 54.6(3) . .
F1X C31 F2X 107.4(4) . .
F2Y C31 F2X 40.4(3) . .
F3Y C31 F2X 79.9(3) . .
F3X C31 F2X 100.0(3) . .
F1Y C31 F2X 141.0(3) . .
F1X C31 C29 117.1(3) . .
F2Y C31 C29 116.2(2) . .
F3Y C31 C29 110.6(2) . .
F3X C31 C29 112.9(2) . .
F1Y C31 C29 108.9(2) . .
F2X C31 C29 108.4(2) . .
F9 C32 F7 106.28(16) . .
F9 C32 F8 106.69(17) . .
F7 C32 F8 106.23(17) . .
F9 C32 C27 111.74(17) . .
F7 C32 C27 113.13(16) . .
F8 C32 C27 112.31(16) . .

loop_
_geom_bond_atom_site_label_1
_geom_bond_atom_site_label_2
_geom_bond_distance
_geom_bond_site_symmetry_2
S001 P002 1.9394(7) .
S005 P003 1.9382(6) .
S006 P004 1.9240(7) .
P002 N00F 1.6541(15) .
P002 N00I 1.6745(14) .
P002 N00H 1.6752(14) .
P002 P004 2.5136(7) .
P003 N00G 1.6557(15) .
P003 N00E 1.6841(14) 2_666
P003 N00E 1.6855(15) .
P003 P003 2.5134(9) 2_666
P004 N00J 1.6351(16) .
P004 N00I 1.6955(15) .
P004 N00H 1.7173(14) .
F4 C12 1.317(2) .
F1X F3Y 0.755(6) .
F1X C31 1.186(5) .
F1X F1Y 1.372(7) .
F1Y F3X 1.267(6) .
F1Y C31 1.385(4) .
F2X F2Y 0.932(6) .
F2X C31 1.429(5) .
F2Y C31 1.188(4) .
F2Y F3X 1.295(7) .
F3X C31 1.376(4) .
F3Y C31 1.371(4) .
F1 C11 1.333(2) .
F2 C11 1.337(2) .
F3 C11 1.347(2) .
F5 C12 1.318(3) .
F6 C12 1.314(3) .
F7 C32 1.336(2) .
F8 C32 1.338(2) .
F9 C32 1.333(2) .
N00E C1 1.495(2) .
N00E P003 1.6841(14) 2_666
N00F C25 1.417(2) .
N00F H2X 0.83(3) .
N00G C5 1.403(2) .
N00G H3X 0.74(3) .
N00H C13 1.502(2) .
N00I C18 1.495(2) .
N00J C21 1.501(2) .
N00J H1X 0.81(3) .
C1 C2 1.522(3) .
C1 C4 1.524(2) .
C1 C3 1.527(3) .
C2 H2A 0.9800 .
C2 H2B 0.9800 .
C2 H2C 0.9800 .
C3 H3A 0.9800 .
C3 H3B 0.9800 .
C3 H3C 0.9800 .
C4 H4A 0.9800 .
C4 H4B 0.9800 .
C4 H4C 0.9800 .
C5 C6 1.391(2) .
C5 C10 1.404(2) .
C6 C7 1.397(2) .
C6 H6 0.9500 .
C7 C8 1.378(3) .
C7 C11 1.500(3) .
C8 C9 1.392(3) .
C8 H8 0.9500 .
C9 C10 1.384(2) .
C9 C12 1.498(2) .
C10 H10 0.9500 .
C13 C14 1.523(3) .
C13 C16 1.528(2) .
C13 C15 1.529(2) .
C14 H14A 0.9800 .
C14 H14B 0.9800 .
C14 H14C 0.9800 .
C15 H15A 0.9800 .
C15 H15B 0.9800 .
C15 H15C 0.9800 .
C16 H16A 0.9800 .
C16 H16B 0.9800 .
C16 H16C 0.9800 .
C17 C18 1.524(3) .
C17 H17A 0.9800 .
C17 H17B 0.9800 .
C17 H17C 0.9800 .
C18 C19 1.524(3) .
C18 C20 1.528(3) .
C19 H19A 0.9800 .
C19 H19B 0.9800 .
C19 H19C 0.9800 .
C20 H20A 0.9800 .
C20 H20B 0.9800 .
C20 H20C 0.9800 .
C21 C22 1.523(3) .
C21 C23 1.530(3) .
C21 C24 1.530(3) .
C22 H22A 0.9800 .
C22 H22B 0.9800 .
C22 H22C 0.9800 .
C23 H23A 0.9800 .
C23 H23B 0.9800 .
C23 H23C 0.9800 .
C24 H24A 0.9800 .
C24 H24B 0.9800 .
C24 H24C 0.9800 .
C25 C26 1.393(3) .
C25 C30 1.395(2) .
C26 C27 1.390(2) .
C26 H26 0.9500 .
C27 C28 1.389(3) .
C27 C32 1.497(3) .
C28 C29 1.385(3) .
C28 H28 0.9500 .
C29 C30 1.390(3) .
C29 C31 1.506(3) .
C30 H30 0.9500 .

loop_
_geom_torsion_atom_site_label_1
_geom_torsion_atom_site_label_2
_geom_torsion_atom_site_label_3
_geom_torsion_atom_site_label_4
_geom_torsion
_geom_torsion_site_symmetry_1
_geom_torsion_site_symmetry_4
F3Y F1X F1Y F3X -21.8(19) . .
C31 F1X F1Y F3X -33.3(3) . .
F3Y F1X F1Y C31 11.5(16) . .
C31 F2X F2Y F3X 19.2(8) . .
F1X F1Y F3X F2Y 7.0(4) . .
C31 F1Y F3X F2Y -21.7(2) . .
F1X F1Y F3X C31 28.8(3) . .
F2X F2Y F3X F1Y 3.7(11) . .
C31 F2Y F3X F1Y 24.5(3) . .
F2X F2Y F3X C31 -20.8(9) . .
F1Y F1X F3Y C31 -10.5(15) . .
N00G P003 N00E C1 -79.22(16) . .
N00E P003 N00E C1 167.74(19) 2_666 .
S005 P003 N00E C1 48.55(16) . .
P003 P003 N00E C1 167.74(19) 2_666 .
N00G P003 N00E P003 113.04(8) . 2_666
N00E P003 N00E P003 0.0 2_666 2_666
S005 P003 N00E P003 -119.19(6) . 2_666
N00I P002 N00F C25 -42.62(17) . .
N00H P002 N00F C25 49.26(17) . .
S001 P002 N00F C25 -175.57(14) . .
P004 P002 N00F C25 3.04(18) . .
N00E P003 N00G C5 53.08(19) 2_666 .
N00E P003 N00G C5 -39.8(2) . .
S005 P003 N00G C5 -174.71(16) . .
P003 P003 N00G C5 6.4(2) 2_666 .
N00F P002 N00H C13 87.05(15) . .
N00I P002 N00H C13 -162.70(15) . .
S001 P002 N00H C13 -40.47(16) . .
P004 P002 N00H C13 -156.62(18) . .
N00F P002 N00H P004 -116.33(8) . .
N00I P002 N00H P004 -6.08(7) . .
S001 P002 N00H P004 116.15(6) . .
N00J P004 N00H C13 -93.93(16) . .
N00I P004 N00H C13 161.69(15) . .
S006 P004 N00H C13 39.96(16) . .
P002 P004 N00H C13 155.66(18) . .
N00J P004 N00H P002 110.41(8) . .
N00I P004 N00H P002 6.03(7) . .
S006 P004 N00H P002 -115.70(6) . .
N00F P002 N00I C18 -79.49(16) . .
N00H P002 N00I C18 170.93(15) . .
S001 P002 N00I C18 46.82(16) . .
P004 P002 N00I C18 164.77(19) . .
N00F P002 N00I P004 115.75(8) . .
N00H P002 N00I P004 6.17(7) . .
S001 P002 N00I P004 -117.95(6) . .
N00J P004 N00I C18 80.63(16) . .
N00H P004 N00I C18 -170.25(16) . .
S006 P004 N00I C18 -51.41(17) . .
P002 P004 N00I C18 -164.21(19) . .
N00J P004 N00I P002 -115.15(8) . .
N00H P004 N00I P002 -6.04(7) . .
S006 P004 N00I P002 112.81(6) . .
N00I P004 N00J C21 -143.68(17) . .
N00H P004 N00J C21 128.34(17) . .
S006 P004 N00J C21 -7.69(19) . .
P002 P004 N00J C21 173.35(15) . .
P003 N00E C1 C2 -32.8(2) 2_666 .
P003 N00E C1 C2 163.53(14) . .
P003 N00E C1 C4 -151.88(13) 2_666 .
P003 N00E C1 C4 44.5(2) . .
P003 N00E C1 C3 87.9(2) 2_666 .
P003 N00E C1 C3 -75.7(2) . .
P003 N00G C5 C6 5.3(3) . .
P003 N00G C5 C10 -175.65(14) . .
N00G C5 C6 C7 178.81(16) . .
C10 C5 C6 C7 -0.2(3) . .
C5 C6 C7 C8 -0.6(3) . .
C5 C6 C7 C11 177.48(16) . .
C6 C7 C8 C9 0.8(3) . .
C11 C7 C8 C9 -177.28(17) . .
C7 C8 C9 C10 -0.2(3) . .
C7 C8 C9 C12 179.97(17) . .
C8 C9 C10 C5 -0.7(3) . .
C12 C9 C10 C5 179.21(17) . .
C6 C5 C10 C9 0.8(3) . .
N00G C5 C10 C9 -178.23(16) . .
C8 C7 C11 F1 -138.72(18) . .
C6 C7 C11 F1 43.1(2) . .
C8 C7 C11 F2 101.2(2) . .
C6 C7 C11 F2 -76.9(2) . .
C8 C7 C11 F3 -18.5(3) . .
C6 C7 C11 F3 163.35(17) . .
C10 C9 C12 F6 -125.9(2) . .
C8 C9 C12 F6 54.0(3) . .
C10 C9 C12 F4 -5.1(3) . .
C8 C9 C12 F4 174.83(18) . .
C10 C9 C12 F5 115.5(2) . .
C8 C9 C12 F5 -64.6(3) . .
P002 N00H C13 C14 -163.80(12) . .
P004 N00H C13 C14 47.7(2) . .
P002 N00H C13 C16 -44.64(19) . .
P004 N00H C13 C16 166.90(13) . .
P002 N00H C13 C15 75.84(18) . .
P004 N00H C13 C15 -72.62(19) . .
P002 N00I C18 C19 165.04(13) . .
P004 N00I C18 C19 -35.5(2) . .
P002 N00I C18 C17 -74.46(19) . .
P004 N00I C18 C17 85.01(19) . .
P002 N00I C18 C20 46.1(2) . .
P004 N00I C18 C20 -154.42(14) . .
P004 N00J C21 C22 -61.5(2) . .
P004 N00J C21 C23 62.6(2) . .
P004 N00J C21 C24 -179.36(14) . .
P002 N00F C25 C26 -55.8(2) . .
P002 N00F C25 C30 128.90(16) . .
C30 C25 C26 C27 1.0(2) . .
N00F C25 C26 C27 -174.26(15) . .
C25 C26 C27 C28 -0.4(3) . .
C25 C26 C27 C32 174.33(16) . .
C26 C27 C28 C29 -0.6(3) . .
C32 C27 C28 C29 -175.40(17) . .
C27 C28 C29 C30 1.0(3) . .
C27 C28 C29 C31 -178.98(18) . .
C28 C29 C30 C25 -0.3(3) . .
C31 C29 C30 C25 179.61(18) . .
C26 C25 C30 C29 -0.7(3) . .
N00F C25 C30 C29 174.72(16) . .
F3Y F1X C31 F2Y -76.8(9) . .
F1Y F1X C31 F2Y 97.7(6) . .
F1Y F1X C31 F3Y 174.5(8) . .
F3Y F1X C31 F3X -143.3(6) . .
F1Y F1X C31 F3X 31.2(3) . .
F3Y F1X C31 F1Y -174.5(8) . .
F3Y F1X C31 F2X -35.7(8) . .
F1Y F1X C31 F2X 138.8(3) . .
F3Y F1X C31 C29 86.5(7) . .
F1Y F1X C31 C29 -99.0(3) . .
F2X F2Y C31 F1X 75.5(7) . .
F3X F2Y C31 F1X -94.0(6) . .
F2X F2Y C31 F3Y 40.3(5) . .
F3X F2Y C31 F3Y -129.2(3) . .
F2X F2Y C31 F3X 169.5(5) . .
F2X F2Y C31 F1Y 147.3(4) . .
F3X F2Y C31 F1Y -22.1(3) . .
F3X F2Y C31 F2X -169.5(5) . .
F2X F2Y C31 C29 -88.0(5) . .
F3X F2Y C31 C29 102.6(3) . .
F1X F3Y C31 F2Y 120.4(7) . .
F1X F3Y C31 F3X 51.5(9) . .
F1X F3Y C31 F1Y 5.0(7) . .
F1X F3Y C31 F2X 145.6(7) . .
F1X F3Y C31 C29 -108.4(7) . .
F1Y F3X C31 F1X -34.8(4) . .
F2Y F3X C31 F1X 119.5(4) . .
F1Y F3X C31 F2Y -154.3(3) . .
F1Y F3X C31 F3Y -62.0(5) . .
F2Y F3X C31 F3Y 92.4(5) . .
F2Y F3X C31 F1Y 154.3(3) . .
F1Y F3X C31 F2X -147.4(3) . .
F2Y F3X C31 F2X 6.9(3) . .
F1Y F3X C31 C29 97.6(3) . .
F2Y F3X C31 C29 -108.1(3) . .
F3X F1Y C31 F1X 143.2(4) . .
F3X F1Y C31 F2Y 23.6(3) . .
F1X F1Y C31 F2Y -119.6(4) . .
F3X F1Y C31 F3Y 140.2(3) . .
F1X F1Y C31 F3Y -3.0(4) . .
F1X F1Y C31 F3X -143.2(4) . .
F3X F1Y C31 F2X 57.4(5) . .
F1X F1Y C31 F2X -85.8(6) . .
F3X F1Y C31 C29 -105.1(3) . .
F1X F1Y C31 C29 111.7(4) . .
F2Y F2X C31 F1X -123.4(5) . .
F2Y F2X C31 F3Y -142.4(5) . .
F2Y F2X C31 F3X -9.3(4) . .
F2Y F2X C31 F1Y -53.5(7) . .
F2Y F2X C31 C29 109.1(4) . .
C28 C29 C31 F1X -68.3(5) . .
C30 C29 C31 F1X 111.8(4) . .
C28 C29 C31 F2Y 96.5(4) . .
C30 C29 C31 F2Y -83.5(5) . .
C28 C29 C31 F3Y -32.4(3) . .
C30 C29 C31 F3Y 147.7(3) . .
C28 C29 C31 F3X 163.2(3) . .
C30 C29 C31 F3X -16.7(4) . .
C28 C29 C31 F1Y -138.1(3) . .
C30 C29 C31 F1Y 42.0(3) . .
C28 C29 C31 F2X 53.4(3) . .
C30 C29 C31 F2X -126.5(3) . .
C28 C27 C32 F9 72.1(2) . .
C26 C27 C32 F9 -102.8(2) . .
C28 C27 C32 F7 -168.01(17) . .
C26 C27 C32 F7 17.1(2) . .
C28 C27 C32 F8 -47.8(2) . .
C26 C27 C32 F8 137.37(18) . .
